data_7217077
loop_
_publ_author_name
'Yang, De-Liang'
'Zhang, Xin'
'Yao, Yuan-Gen'
'Zhang, Jian'

_publ_section_title
;
 Structure versatility of coordination polymers constructed from a
 semirigid ligand and polynuclear metal clusters
;
_journal_issue 34
_journal_name_full CrystEngComm
_journal_page_first 8047
_journal_paper_doi 10.1039/C4CE01032A
_journal_volume 16
_journal_year 2014
_chemical_formula_moiety 'C16 H7 O9, C16 H8 O9, C4 H9 N O, 2(H2 O), O, 2(Ba)'
_chemical_formula_sum 'C36 H28 Ba2 N O22 Zn0'
_chemical_formula_weight 1101.27
_chemical_name_systematic
; 
 ? 
;
_space_group_IT_number 2
_symmetry_cell_setting triclinic
_symmetry_space_group_name_Hall '-P 1'
_symmetry_space_group_name_H-M 'P -1'
_atom_sites_solution_hydrogens geom
_atom_sites_solution_primary direct
_atom_sites_solution_secondary difmap
_audit_creation_method SHELXL-97
_cell_angle_alpha 100.554(4)
_cell_angle_beta 107.524(4)
_cell_angle_gamma 99.341(3)
_cell_formula_units_Z 2
_cell_length_a 10.2726(4)
_cell_length_b 13.3346(5)
_cell_length_c 15.2745(6)
_cell_measurement_reflns_used 5781
_cell_measurement_temperature 293(2)
_cell_measurement_theta_max 29.2386
_cell_measurement_theta_min 2.3481
_cell_volume 1907.96(14)
_computing_cell_refinement 'Bruker FRAMBO'
_computing_data_collection 'Bruker FRAMBO'
_computing_data_reduction 'Bruker SAINT'
_computing_molecular_graphics 'Bruker SHELXTL'
_computing_publication_material 'Bruker SHELXTL'
_computing_structure_refinement 'SHELXL-97 (Sheldrick, 1997)'
_computing_structure_solution 'SHELXS-97 (Sheldrick, 1990)'
_diffrn_ambient_temperature 293(2)
_diffrn_measured_fraction_theta_full 0.999
_diffrn_measured_fraction_theta_max 0.999
_diffrn_measurement_device_type 'multiwire proportional'
_diffrn_measurement_method 'phi and omega scans'
_diffrn_radiation_monochromator graphite
_diffrn_radiation_source 'fine-focus sealed tube'
_diffrn_radiation_type MoK\a
_diffrn_radiation_wavelength 0.71073
_diffrn_reflns_av_R_equivalents 0.0307
_diffrn_reflns_av_sigmaI/netI 0.0489
_diffrn_reflns_limit_h_max 12
_diffrn_reflns_limit_h_min -12
_diffrn_reflns_limit_k_max 15
_diffrn_reflns_limit_k_min -15
_diffrn_reflns_limit_l_max 18
_diffrn_reflns_limit_l_min -12
_diffrn_reflns_number 12651
_diffrn_reflns_theta_full 25.00
_diffrn_reflns_theta_max 25.00
_diffrn_reflns_theta_min 2.35
_diffrn_standards_decay_% none
_diffrn_standards_interval_count none
_diffrn_standards_interval_time 0
_diffrn_standards_number none
_exptl_absorpt_coefficient_mu 2.145
_exptl_absorpt_correction_T_max 1.00000
_exptl_absorpt_correction_T_min 0.90426
_exptl_absorpt_correction_type multi-scan
_exptl_absorpt_process_details
; 
CrysAlisPro, Agilent Technologies, 
Version 1.171.35.21 (release 20-01-2012 CrysAlis171 .NET) 
(compiled Jan 23 2012,18:06:46) 
Empirical absorption correction using spherical harmonics, 
 implemented in SCALE3 ABSPACK scaling algorithm. 
;
_exptl_crystal_colour colorless
_exptl_crystal_density_diffrn 1.917
_exptl_crystal_density_method 'not measured'
_exptl_crystal_description block
_exptl_crystal_F_000 1078
_exptl_crystal_size_max 0.29
_exptl_crystal_size_mid 0.17
_exptl_crystal_size_min 0.09
_refine_diff_density_max 1.498
_refine_diff_density_min -0.743
_refine_diff_density_rms 0.110
_refine_ls_extinction_method none
_refine_ls_goodness_of_fit_ref 1.030
_refine_ls_hydrogen_treatment mixed
_refine_ls_matrix_type full
_refine_ls_number_parameters 566
_refine_ls_number_reflns 6721
_refine_ls_number_restraints 4
_refine_ls_restrained_S_all 1.047
_refine_ls_R_factor_all 0.0418
_refine_ls_R_factor_gt 0.0328
_refine_ls_shift/su_max 0.002
_refine_ls_shift/su_mean 0.000
_refine_ls_structure_factor_coef Fsqd
_refine_ls_weighting_details 'calc w=1/[\s^2^(Fo^2^)+(0.0356P)^2^+1.4157P] where P=(Fo^2^+2Fc^2^)/3'
_refine_ls_weighting_scheme calc
_refine_ls_wR_factor_gt 0.0769
_refine_ls_wR_factor_ref 0.0824
_reflns_number_gt 5671
_reflns_number_total 6721
_reflns_threshold_expression >2sigma(I)
_cod_data_source_file c4ce01032a2.cif
_cod_data_source_block Compound-4
_cod_depositor_comments
;
The following automatic conversions were performed:

'_symmetry_cell_setting' value 'Triclinic' changed to 'triclinic'
according to
/usr/data/users/saulius/crontab/automatic-downloads/rss-feeds/RSC/lib/dictionaries/cif_core.dic
dictionary named 'cif_core.dic' version 2.4.2 from 2011-04-26.

Automatic conversion script
Id: cif_fix_values 2281 2013-09-26 08:29:07Z andrius 

 Adding full bibliography for 7217074--7217078.cif.
;
_cod_original_cell_volume 1907.96(13)
_cod_original_sg_symbol_H-M P-1
_cod_database_code 7217077

loop_
_symmetry_equiv_pos_as_xyz
'x, y, z'
'-x, -y, -z'

loop_
_atom_site_label
_atom_site_type_symbol
_atom_site_fract_x
_atom_site_fract_y
_atom_site_fract_z
_atom_site_U_iso_or_equiv
_atom_site_adp_type
_atom_site_occupancy
_atom_site_symmetry_multiplicity
_atom_site_calc_flag
_atom_site_refinement_flags
Ba1 Ba 1.52788(3) 0.820198(19) 0.490161(17) 0.01845(8) Uani 1 1 d .
Ba2 Ba 1.08845(3) 0.92503(2) 0.391523(17) 0.02126(9) Uani 1 1 d .
C1 C 1.3534(6) 0.6828(5) 0.6406(5) 0.062(2) Uani 1 1 d D
C2 C 1.3630(7) 0.7458(5) 0.7394(4) 0.0647(18) Uani 1 1 d D
H2A H 1.3755 0.8190 0.7407 0.097 Uiso 1 1 d R
H2B H 1.2781 0.7220 0.7513 0.097 Uiso 1 1 d R
H2C H 1.4413 0.7353 0.7872 0.097 Uiso 1 1 d R
C3 C 1.3272(8) 0.5283(6) 0.7071(5) 0.081(3) Uani 1 1 d D
H3A H 1.3319 0.5797 0.7616 0.122 Uiso 1 1 calc R
H3B H 1.4042 0.4949 0.7236 0.122 Uiso 1 1 calc R
H3C H 1.2403 0.4766 0.6858 0.122 Uiso 1 1 calc R
C4 C 1.3306(9) 0.5186(6) 0.5389(5) 0.089(3) Uani 1 1 d D
H4A H 1.3384 0.5644 0.4981 0.133 Uiso 1 1 calc R
H4B H 1.2433 0.4670 0.5101 0.133 Uiso 1 1 calc R
H4C H 1.4071 0.4841 0.5485 0.133 Uiso 1 1 calc R
C17 C 0.7827(4) 0.6179(3) -0.0770(3) 0.0183(9) Uani 1 1 d .
C20 C 1.1533(4) 0.7599(3) -0.0200(3) 0.0209(9) Uani 1 1 d .
C22 C 0.7596(4) 0.6957(3) -0.1241(3) 0.0204(9) Uani 1 1 d .
H22B H 0.7682 0.7637 -0.0910 0.024 Uiso 1 1 calc R
C23 C 1.0948(4) 0.7363(3) -0.1188(3) 0.0195(9) Uani 1 1 d .
C24 C 0.7234(4) 0.6706(3) -0.2220(3) 0.0191(9) Uani 1 1 d .
C25 C 0.7732(4) 0.5176(3) -0.1244(3) 0.0200(9) Uani 1 1 d .
H25A H 0.7930 0.4670 -0.0910 0.024 Uiso 1 1 calc R
C26 C 1.1367(4) 0.9396(3) -0.0136(3) 0.0194(9) Uani 1 1 d .
H26A H 1.1509 1.0075 0.0220 0.023 Uiso 1 1 calc R
C28 C 0.7340(4) 0.4920(3) -0.2222(3) 0.0196(9) Uani 1 1 d .
C29 C 1.0569(4) 0.8146(3) -0.1635(3) 0.0200(9) Uani 1 1 d .
H29A H 1.0184 0.7990 -0.2292 0.024 Uiso 1 1 calc R
C30 C 1.0761(4) 0.9153(3) -0.1110(3) 0.0174(9) Uani 1 1 d .
C32 C 1.1757(4) 0.8625(3) 0.0302(3) 0.0190(9) Uani 1 1 d .
C33 C 0.9146(4) 0.7025(3) 0.2103(3) 0.0182(9) Uani 1 1 d .
C34 C 0.7096(4) 0.5693(3) -0.2704(3) 0.0213(9) Uani 1 1 d .
H34A H 0.6837 0.5527 -0.3361 0.026 Uiso 1 1 calc R
C35 C 1.4588(4) 0.9506(3) 0.2541(3) 0.0170(9) Uani 1 1 d .
C36 C 1.0748(4) 0.6297(3) -0.1793(3) 0.0248(10) Uani 1 1 d .
C37 C 0.5762(5) 0.6330(4) 0.0039(3) 0.0285(11) Uani 1 1 d .
H37A H 0.5479 0.6084 -0.0615 0.034 Uiso 1 1 calc R
C38 C 1.3696(4) 0.9502(3) 0.3167(3) 0.0152(9) Uani 1 1 d .
C39 C 0.7156(4) 0.6551(3) 0.0581(3) 0.0196(9) Uani 1 1 d .
C40 C 0.7155(4) 0.3828(3) -0.2761(3) 0.0224(10) Uani 1 1 d .
C41 C 0.6621(4) 0.7066(3) 0.2000(3) 0.0205(9) Uani 1 1 d .
C42 C 0.7610(4) 0.6898(3) 0.1566(3) 0.0171(9) Uani 1 1 d .
C43 C 0.7038(5) 0.7513(3) 0.3052(3) 0.0234(10) Uani 1 1 d .
C44 C 1.3893(4) 0.9208(3) 0.1568(3) 0.0180(9) Uani 1 1 d .
C45 C 0.6993(4) 0.7509(3) -0.2775(3) 0.0229(10) Uani 1 1 d .
C46 C 1.4621(5) 0.9224(4) 0.0938(3) 0.0280(11) Uani 1 1 d .
H46A H 1.4141 0.9029 0.0289 0.034 Uiso 1 1 calc R
C48 C 1.0369(4) 0.9973(3) -0.1627(3) 0.0211(9) Uani 1 1 d .
C49 C 1.6908(5) 1.0103(3) 0.3927(3) 0.0243(10) Uani 1 1 d .
C50 C 1.6058(4) 0.9804(3) 0.2888(3) 0.0202(9) Uani 1 1 d .
C51 C 1.6773(5) 0.9807(4) 0.2248(3) 0.0296(11) Uani 1 1 d .
H51A H 1.7748 0.9998 0.2472 0.036 Uiso 1 1 calc R
C53 C 0.5211(5) 0.6848(4) 0.1443(3) 0.0301(11) Uani 1 1 d .
H53A H 0.4546 0.6955 0.1728 0.036 Uiso 1 1 calc R
C54 C 1.6061(5) 0.9532(4) 0.1287(3) 0.0353(12) Uani 1 1 d .
H54A H 1.6558 0.9554 0.0870 0.042 Uiso 1 1 calc R
C56 C 0.4786(5) 0.6476(4) 0.0472(3) 0.0309(11) Uani 1 1 d .
H56A H 0.3839 0.6324 0.0110 0.037 Uiso 1 1 calc R
O1 O 1.0729(3) 1.0919(2) -0.1090(2) 0.0267(8) Uani 1 1 d .
H1 H 1.051(6) 1.128(4) -0.142(4) 0.051(19) Uiso 1 1 d .
O1W O 1.1076(4) 0.7300(3) 0.4371(3) 0.0454(10) Uani 1 1 d .
H1WA H 1.0655 0.6807 0.3875 0.068 Uiso 1 1 d R
H1WB H 1.1958 0.7426 0.4648 0.068 Uiso 1 1 d R
O2 O 0.9782(3) 0.9740(2) -0.2481(2) 0.0269(7) Uani 1 1 d .
O2W O 1.8267(3) 0.8595(2) 0.5310(2) 0.0280(7) Uani 1 1 d .
H2WA H 1.8436 0.8417 0.4799 0.042 Uiso 1 1 d R
H2WB H 1.8688 0.8226 0.5649 0.042 Uiso 1 1 d R
O3 O 0.6692(4) 0.7312(3) -0.3627(2) 0.0325(8) Uani 1 1 d .
O3W O 1.9765(6) 0.7114(4) 0.5821(4) 0.0859(18) Uani 1 1 d .
O4 O 0.7129(4) 0.8442(3) -0.2251(2) 0.0321(8) Uani 1 1 d .
H4 H 0.687(8) 0.880(6) -0.261(5) 0.09(3) Uiso 1 1 d .
O5 O 0.7510(4) 0.3199(3) -0.2213(2) 0.0270(8) Uani 1 1 d .
H5 H 0.738(7) 0.269(5) -0.249(5) 0.06(2) Uiso 1 1 d .
O6 O 0.6704(4) 0.3567(2) -0.3621(2) 0.0314(8) Uani 1 1 d .
O7 O 0.8213(3) 0.6414(2) 0.0214(2) 0.0240(7) Uani 1 1 d .
O9 O 0.8311(3) 0.7919(2) 0.3511(2) 0.0292(7) Uani 1 1 d .
O10 O 0.6087(3) 0.7468(3) 0.3405(2) 0.0365(8) Uani 1 1 d .
O11 O 0.9507(3) 0.6284(2) 0.2427(2) 0.0252(7) Uani 1 1 d .
O12 O 0.9978(3) 0.7864(2) 0.2171(2) 0.0208(6) Uani 1 1 d .
O13 O 1.2445(3) 0.8894(2) 0.12827(19) 0.0206(6) Uani 1 1 d .
O14 O 1.1130(4) 0.5612(3) -0.1306(3) 0.0361(9) Uani 1 1 d .
H14 H 1.093(6) 0.501(5) -0.174(4) 0.052(18) Uiso 1 1 d .
O15 O 1.0299(4) 0.6091(3) -0.2647(2) 0.0388(9) Uani 1 1 d .
O16 O 1.3324(3) 0.8679(2) 0.3407(2) 0.0190(6) Uani 1 1 d .
O17 O 1.6257(3) 1.0139(2) 0.4520(2) 0.0248(7) Uani 1 1 d .
O18 O 1.8217(3) 1.0279(3) 0.4157(2) 0.0356(8) Uani 1 1 d .
O20 O 1.3287(3) 1.0319(2) 0.3391(2) 0.0209(7) Uani 1 1 d .
O21 O 1.3603(4) 0.7245(3) 0.5770(3) 0.0464(10) Uani 1 1 d .
N1 N 1.3354(6) 0.5801(5) 0.6306(4) 0.080(2) Uani 1 1 d D

loop_
_atom_site_aniso_label
_atom_site_aniso_U_11
_atom_site_aniso_U_22
_atom_site_aniso_U_33
_atom_site_aniso_U_23
_atom_site_aniso_U_13
_atom_site_aniso_U_12
Ba1 0.02275(15) 0.01663(14) 0.01279(14) 0.00226(11) 0.00379(11) 0.00174(11)
Ba2 0.02550(15) 0.01958(15) 0.01257(14) 0.00157(11) 0.00178(11) 0.00019(11)
C1 0.028(3) 0.073(5) 0.096(6) 0.043(5) 0.022(3) 0.014(3)
C2 0.076(5) 0.062(4) 0.070(5) 0.014(4) 0.047(4) 0.015(4)
C3 0.096(6) 0.084(5) 0.118(7) 0.080(5) 0.073(5) 0.043(5)
C4 0.131(7) 0.082(6) 0.060(5) 0.006(4) 0.053(5) 0.012(5)
C17 0.024(2) 0.021(2) 0.008(2) 0.0007(18) 0.0046(18) 0.0044(18)
C20 0.016(2) 0.021(2) 0.024(2) 0.006(2) 0.0043(19) 0.0024(18)
C22 0.023(2) 0.013(2) 0.022(2) 0.0007(19) 0.0064(19) 0.0030(17)
C23 0.015(2) 0.020(2) 0.020(2) 0.003(2) 0.0017(18) 0.0040(17)
C24 0.019(2) 0.017(2) 0.022(2) 0.007(2) 0.0084(19) 0.0042(17)
C25 0.026(2) 0.018(2) 0.019(2) 0.006(2) 0.0090(19) 0.0100(19)
C26 0.018(2) 0.019(2) 0.018(2) 0.0011(19) 0.0041(18) 0.0051(18)
C28 0.017(2) 0.017(2) 0.020(2) 0.0006(19) 0.0031(18) 0.0010(17)
C29 0.016(2) 0.024(2) 0.017(2) 0.006(2) 0.0013(18) 0.0028(18)
C30 0.017(2) 0.017(2) 0.018(2) 0.0054(19) 0.0051(18) 0.0043(17)
C32 0.014(2) 0.026(2) 0.015(2) 0.005(2) 0.0031(18) 0.0032(18)
C33 0.028(2) 0.015(2) 0.010(2) -0.0020(18) 0.0061(18) 0.0047(18)
C34 0.025(2) 0.023(2) 0.015(2) 0.003(2) 0.0075(19) 0.0052(19)
C35 0.023(2) 0.010(2) 0.014(2) -0.0009(18) 0.0027(18) 0.0026(17)
C36 0.021(2) 0.021(2) 0.030(3) 0.006(2) 0.006(2) 0.0054(19)
C37 0.027(2) 0.036(3) 0.017(2) 0.005(2) 0.002(2) 0.003(2)
C38 0.017(2) 0.016(2) 0.0051(19) -0.0003(17) -0.0040(17) 0.0019(17)
C39 0.025(2) 0.016(2) 0.017(2) 0.0027(19) 0.0071(19) 0.0055(18)
C40 0.025(2) 0.018(2) 0.024(3) 0.002(2) 0.011(2) 0.0029(19)
C41 0.024(2) 0.018(2) 0.018(2) 0.0035(19) 0.0067(19) 0.0031(18)
C42 0.020(2) 0.013(2) 0.018(2) 0.0028(18) 0.0065(18) 0.0038(17)
C43 0.028(2) 0.022(2) 0.020(2) 0.002(2) 0.009(2) 0.007(2)
C44 0.017(2) 0.019(2) 0.014(2) 0.0014(19) 0.0019(18) 0.0046(17)
C45 0.023(2) 0.020(2) 0.026(3) 0.005(2) 0.009(2) 0.0050(19)
C46 0.026(2) 0.040(3) 0.016(2) 0.008(2) 0.005(2) 0.006(2)
C48 0.021(2) 0.024(2) 0.019(2) 0.004(2) 0.0077(19) 0.0051(19)
C49 0.028(3) 0.022(2) 0.017(2) 0.004(2) 0.004(2) -0.0019(19)
C50 0.023(2) 0.027(2) 0.011(2) 0.0066(19) 0.0037(18) 0.0059(19)
C51 0.019(2) 0.048(3) 0.015(2) 0.006(2) 0.0015(19) 0.000(2)
C53 0.023(2) 0.039(3) 0.027(3) 0.003(2) 0.011(2) 0.005(2)
C54 0.024(2) 0.066(4) 0.017(3) 0.012(3) 0.009(2) 0.009(2)
C56 0.016(2) 0.045(3) 0.024(3) 0.003(2) 0.002(2) 0.002(2)
O1 0.0369(19) 0.0192(17) 0.0209(18) 0.0057(16) 0.0049(15) 0.0065(15)
O1W 0.045(2) 0.047(2) 0.040(2) 0.011(2) 0.0044(18) 0.0175(18)
O2 0.0327(18) 0.0247(17) 0.0197(18) 0.0074(15) 0.0020(14) 0.0082(14)
O2W 0.0347(18) 0.0299(18) 0.0166(16) 0.0018(15) 0.0062(14) 0.0096(15)
O3 0.049(2) 0.0297(19) 0.0213(19) 0.0113(16) 0.0101(16) 0.0137(16)
O3W 0.115(4) 0.112(4) 0.089(4) 0.067(4) 0.064(3) 0.082(4)
O4 0.052(2) 0.0189(17) 0.0254(19) 0.0084(16) 0.0093(17) 0.0111(16)
O5 0.043(2) 0.0135(17) 0.0267(19) 0.0035(16) 0.0142(16) 0.0095(15)
O6 0.051(2) 0.0191(17) 0.0179(18) -0.0015(14) 0.0108(16) -0.0011(15)
O7 0.0264(16) 0.0328(18) 0.0137(15) 0.0032(14) 0.0068(13) 0.0119(14)
O9 0.0240(17) 0.0379(19) 0.0186(17) -0.0035(15) 0.0063(14) 0.0011(15)
O10 0.0285(18) 0.054(2) 0.0238(18) -0.0024(17) 0.0134(15) 0.0052(16)
O11 0.0329(17) 0.0170(16) 0.0237(17) 0.0078(14) 0.0039(14) 0.0081(14)
O12 0.0217(15) 0.0153(15) 0.0214(16) 0.0042(13) 0.0033(13) 0.0013(12)
O13 0.0178(15) 0.0281(17) 0.0120(15) 0.0038(14) 0.0012(12) 0.0036(13)
O14 0.052(2) 0.0175(18) 0.030(2) 0.0025(17) 0.0027(18) 0.0104(16)
O15 0.058(2) 0.0264(19) 0.022(2) -0.0023(16) 0.0043(17) 0.0114(17)
O16 0.0256(16) 0.0138(15) 0.0167(15) 0.0030(13) 0.0080(13) 0.0012(12)
O17 0.0300(17) 0.0257(17) 0.0142(16) 0.0052(14) 0.0046(14) -0.0004(14)
O18 0.0232(18) 0.055(2) 0.0174(17) 0.0066(17) -0.0006(14) -0.0051(16)
O20 0.0331(17) 0.0152(15) 0.0160(16) 0.0036(13) 0.0081(14) 0.0111(13)
O21 0.048(2) 0.054(2) 0.046(2) 0.035(2) 0.0190(19) 0.0067(19)
N1 0.064(4) 0.092(5) 0.113(6) 0.058(5) 0.046(4) 0.023(4)

loop_
_atom_type_symbol
_atom_type_description
_atom_type_scat_dispersion_real
_atom_type_scat_dispersion_imag
_atom_type_scat_source
C C 0.0033 0.0016 'International Tables Vol C Tables 4.2.6.8 and 6.1.1.4'
H H 0.0000 0.0000 'International Tables Vol C Tables 4.2.6.8 and 6.1.1.4'
N N 0.0061 0.0033 'International Tables Vol C Tables 4.2.6.8 and 6.1.1.4'
O O 0.0106 0.0060 'International Tables Vol C Tables 4.2.6.8 and 6.1.1.4'
Zn Zn 0.2839 1.4301 'International Tables Vol C Tables 4.2.6.8 and 6.1.1.4'
Ba Ba -0.3244 2.2819 'International Tables Vol C Tables 4.2.6.8 and 6.1.1.4'

loop_
_geom_angle_atom_site_label_1
_geom_angle_atom_site_label_2
_geom_angle_atom_site_label_3
_geom_angle
_geom_angle_site_symmetry_1
_geom_angle_site_symmetry_3
O10 Ba1 O21 132.81(11) 1_655 .
O10 Ba1 O20 131.67(9) 1_655 2_876
O21 Ba1 O20 88.82(10) . 2_876
O10 Ba1 O16 78.14(9) 1_655 .
O21 Ba1 O16 102.64(9) . .
O20 Ba1 O16 121.45(8) 2_876 .
O10 Ba1 O6 68.32(10) 1_655 2_765
O21 Ba1 O6 69.22(11) . 2_765
O20 Ba1 O6 158.03(9) 2_876 2_765
O16 Ba1 O6 66.33(8) . 2_765
O10 Ba1 O17 80.63(10) 1_655 .
O21 Ba1 O17 143.77(10) . .
O20 Ba1 O17 71.08(8) 2_876 .
O16 Ba1 O17 66.45(8) . .
O6 Ba1 O17 127.42(8) 2_765 .
O10 Ba1 O3 105.16(10) 1_655 1_656
O21 Ba1 O3 64.73(10) . 1_656
O20 Ba1 O3 66.99(8) 2_876 1_656
O16 Ba1 O3 165.74(9) . 1_656
O6 Ba1 O3 101.61(9) 2_765 1_656
O17 Ba1 O3 127.57(9) . 1_656
O10 Ba1 O2W 65.09(9) 1_655 .
O21 Ba1 O2W 131.06(9) . .
O20 Ba1 O2W 68.64(8) 2_876 .
O16 Ba1 O2W 126.27(8) . .
O6 Ba1 O2W 125.63(9) 2_765 .
O17 Ba1 O2W 69.91(8) . .
O3 Ba1 O2W 66.49(9) 1_656 .
O10 Ba1 O17 138.35(9) 1_655 2_876
O21 Ba1 O17 75.57(10) . 2_876
O20 Ba1 O17 63.64(8) 2_876 2_876
O16 Ba1 O17 64.37(8) . 2_876
O6 Ba1 O17 109.08(9) 2_765 2_876
O17 Ba1 O17 68.56(10) . 2_876
O3 Ba1 O17 115.68(8) 1_656 2_876
O2W Ba1 O17 124.14(8) . 2_876
O10 Ba1 Ba2 90.04(7) 1_655 2_876
O21 Ba1 Ba2 131.01(8) . 2_876
O20 Ba1 Ba2 42.94(6) 2_876 2_876
O16 Ba1 Ba2 109.72(6) . 2_876
O6 Ba1 Ba2 158.35(7) 2_765 2_876
O17 Ba1 Ba2 43.28(6) . 2_876
O3 Ba1 Ba2 84.31(7) 1_656 2_876
O2W Ba1 Ba2 38.02(6) . 2_876
O17 Ba1 Ba2 86.29(6) 2_876 2_876
O10 Ba1 Ba2 112.23(7) 1_655 .
O21 Ba1 Ba2 73.57(7) . .
O20 Ba1 Ba2 101.28(5) 2_876 .
O16 Ba1 Ba2 35.09(6) . .
O6 Ba1 Ba2 73.53(7) 2_765 .
O17 Ba1 Ba2 81.02(6) . .
O3 Ba1 Ba2 136.46(7) 1_656 .
O2W Ba1 Ba2 150.91(6) . .
O17 Ba1 Ba2 37.67(5) 2_876 .
Ba2 Ba1 Ba2 116.338(7) 2_876 .
O18 Ba2 O12 152.48(9) 2_876 .
O18 Ba2 O2 138.74(10) 2_876 2_775
O12 Ba2 O2 68.73(8) . 2_775
O18 Ba2 O9 99.91(9) 2_876 .
O12 Ba2 O9 67.02(9) . .
O2 Ba2 O9 99.70(9) 2_775 .
O18 Ba2 O2W 68.42(9) 2_876 2_876
O12 Ba2 O2W 138.84(8) . 2_876
O2 Ba2 O2W 71.00(9) 2_775 2_876
O9 Ba2 O2W 129.07(9) . 2_876
O18 Ba2 O1W 75.57(10) 2_876 .
O12 Ba2 O1W 76.96(9) . .
O2 Ba2 O1W 145.68(10) 2_775 .
O9 Ba2 O1W 66.40(10) . .
O2W Ba2 O1W 142.54(10) 2_876 .
O18 Ba2 O16 104.84(9) 2_876 .
O12 Ba2 O16 69.13(8) . .
O2 Ba2 O16 92.05(8) 2_775 .
O9 Ba2 O16 126.13(8) . .
O2W Ba2 O16 104.54(8) 2_876 .
O1W Ba2 O16 74.60(9) . .
O18 Ba2 O20 106.09(9) 2_876 .
O12 Ba2 O20 87.68(8) . .
O2 Ba2 O20 62.66(8) 2_775 .
O9 Ba2 O20 153.71(8) . .
O2W Ba2 O20 66.34(8) 2_876 .
O1W Ba2 O20 116.31(9) . .
O16 Ba2 O20 42.65(7) . .
O18 Ba2 O17 45.09(8) 2_876 2_876
O12 Ba2 O17 129.98(8) . 2_876
O2 Ba2 O17 122.78(8) 2_775 2_876
O9 Ba2 O17 137.22(8) . 2_876
O2W Ba2 O17 68.30(8) 2_876 2_876
O1W Ba2 O17 79.22(9) . 2_876
O16 Ba2 O17 62.37(8) . 2_876
O20 Ba2 O17 64.98(7) . 2_876
O18 Ba2 C49 21.99(10) 2_876 2_876
O12 Ba2 C49 146.01(10) . 2_876
O2 Ba2 C49 134.86(10) 2_775 2_876
O9 Ba2 C49 118.78(10) . 2_876
O2W Ba2 C49 66.70(9) 2_876 2_876
O1W Ba2 C49 76.07(11) . 2_876
O16 Ba2 C49 83.99(10) . 2_876
O20 Ba2 C49 86.07(10) . 2_876
O17 Ba2 C49 23.10(9) 2_876 2_876
O18 Ba2 C38 109.70(9) 2_876 .
O12 Ba2 C38 74.93(9) . .
O2 Ba2 C38 74.70(9) 2_775 .
O9 Ba2 C38 140.63(9) . .
O2W Ba2 C38 86.76(9) 2_876 .
O1W Ba2 C38 96.04(10) . .
O16 Ba2 C38 21.49(8) . .
O20 Ba2 C38 21.58(8) . .
O17 Ba2 C38 64.64(8) 2_876 .
C49 Ba2 C38 87.74(10) 2_876 .
O18 Ba2 Ba1 69.80(7) 2_876 2_876
O12 Ba2 Ba1 126.10(6) . 2_876
O2 Ba2 Ba1 83.75(7) 2_775 2_876
O9 Ba2 Ba1 166.39(6) . 2_876
O2W Ba2 Ba1 39.62(6) 2_876 2_876
O1W Ba2 Ba1 117.39(7) . 2_876
O16 Ba2 Ba1 66.51(5) . 2_876
O20 Ba2 Ba1 38.54(5) . 2_876
O17 Ba2 Ba1 39.78(5) 2_876 2_876
C49 Ba2 Ba1 53.47(8) 2_876 2_876
C38 Ba2 Ba1 52.98(7) . 2_876
O21 C1 N1 122.7(6) . .
O21 C1 C2 122.6(6) . .
N1 C1 C2 114.7(6) . .
C1 C2 H2A 109.5 . .
C1 C2 H2B 109.5 . .
H2A C2 H2B 109.5 . .
C1 C2 H2C 109.4 . .
H2A C2 H2C 109.5 . .
H2B C2 H2C 109.5 . .
N1 C3 H3A 109.5 . .
N1 C3 H3B 109.5 . .
H3A C3 H3B 109.5 . .
N1 C3 H3C 109.5 . .
H3A C3 H3C 109.5 . .
H3B C3 H3C 109.5 . .
N1 C4 H4A 109.5 . .
N1 C4 H4B 109.5 . .
H4A C4 H4B 109.5 . .
N1 C4 H4C 109.5 . .
H4A C4 H4C 109.5 . .
H4B C4 H4C 109.5 . .
C25 C17 C22 121.6(4) . .
C25 C17 O7 118.6(4) . .
C22 C17 O7 119.8(4) . .
C32 C20 C23 118.2(4) . .
C17 C22 C24 118.7(4) . .
C17 C22 H22B 120.7 . .
C24 C22 H22B 120.7 . .
C29 C23 C20 119.7(4) . .
C29 C23 C36 118.1(4) . .
C20 C23 C36 122.1(4) . .
C34 C24 C22 120.1(4) . .
C34 C24 C45 118.2(4) . .
C22 C24 C45 121.7(4) . .
C17 C25 C28 119.7(4) . .
C17 C25 H25A 120.2 . .
C28 C25 H25A 120.2 . .
C32 C26 C30 119.3(4) . .
C32 C26 H26A 120.3 . .
C30 C26 H26A 120.3 . .
C25 C28 C34 119.2(4) . .
C25 C28 C40 121.0(4) . .
C34 C28 C40 119.7(4) . .
C30 C29 C23 120.6(4) . .
C30 C29 H29A 119.7 . .
C23 C29 H29A 119.7 . .
C26 C30 C29 120.0(4) . .
C26 C30 C48 121.5(4) . .
C29 C30 C48 118.4(4) . .
C26 C32 C20 122.1(4) . .
C26 C32 O13 118.8(4) . .
C20 C32 O13 119.0(4) . .
O11 C33 O12 124.6(4) . .
O11 C33 C42 117.7(4) . .
O12 C33 C42 117.7(3) . .
C24 C34 C28 120.7(4) . .
C24 C34 H34A 119.7 . .
C28 C34 H34A 119.7 . .
C44 C35 C50 119.0(4) . .
C44 C35 C38 117.3(3) . .
C50 C35 C38 123.7(4) . .
O15 C36 O14 123.5(4) . .
O15 C36 C23 123.0(4) . .
O14 C36 C23 113.5(4) . .
C39 C37 C56 119.4(4) . .
C39 C37 H37A 120.3 . .
C56 C37 H37A 120.3 . .
O16 C38 O20 122.0(4) . .
O16 C38 C35 119.9(3) . .
O20 C38 C35 118.0(3) . .
O16 C38 Ba2 61.2(2) . .
O20 C38 Ba2 62.7(2) . .
C35 C38 Ba2 162.3(2) . .
C37 C39 O7 123.7(4) . .
C37 C39 C42 121.6(4) . .
O7 C39 C42 114.6(3) . .
O6 C40 O5 124.8(4) . .
O6 C40 C28 122.2(4) . .
O5 C40 C28 113.0(4) . .
C53 C41 C42 119.2(4) . .
C53 C41 C43 118.8(4) . .
C42 C41 C43 122.0(4) . .
C41 C42 C39 118.7(4) . .
C41 C42 C33 123.8(4) . .
C39 C42 C33 117.4(4) . .
O10 C43 O9 124.4(4) . .
O10 C43 C41 117.6(4) . .
O9 C43 C41 117.9(4) . .
C46 C44 O13 123.2(4) . .
C46 C44 C35 121.4(4) . .
O13 C44 C35 115.4(4) . .
O3 C45 O4 123.6(4) . .
O3 C45 C24 123.0(4) . .
O4 C45 C24 113.4(4) . .
C54 C46 C44 119.2(4) . .
C54 C46 H46A 120.4 . .
C44 C46 H46A 120.4 . .
O2 C48 O1 124.7(4) . .
O2 C48 C30 120.9(4) . .
O1 C48 C30 114.4(4) . .
O18 C49 O17 123.8(4) . .
O18 C49 C50 117.8(4) . .
O17 C49 C50 118.3(4) . .
O18 C49 Ba2 54.5(2) . 2_876
O17 C49 Ba2 69.4(2) . 2_876
C50 C49 Ba2 172.3(3) . 2_876
C51 C50 C35 118.9(4) . .
C51 C50 C49 118.0(4) . .
C35 C50 C49 123.1(4) . .
C54 C51 C50 121.1(4) . .
C54 C51 H51A 119.5 . .
C50 C51 H51A 119.5 . .
C56 C53 C41 120.9(4) . .
C56 C53 H53A 119.6 . .
C41 C53 H53A 119.6 . .
C46 C54 C51 120.5(4) . .
C46 C54 H54A 119.8 . .
C51 C54 H54A 119.8 . .
C37 C56 C53 120.1(4) . .
C37 C56 H56A 119.9 . .
C53 C56 H56A 119.9 . .
C48 O1 H1 107(4) . .
Ba2 O1W H1WA 109.3 . .
Ba2 O1W H1WB 99.0 . .
H1WA O1W H1WB 121.6 . .
C48 O2 Ba2 137.9(3) . 2_775
Ba2 O2W Ba1 102.36(9) 2_876 .
Ba2 O2W H2WA 112.2 2_876 .
Ba1 O2W H2WA 109.4 . .
Ba2 O2W H2WB 115.3 2_876 .
Ba1 O2W H2WB 115.4 . .
H2WA O2W H2WB 102.3 . .
C45 O3 Ba1 135.4(3) . 1_454
C45 O4 H4 106(5) . .
C40 O5 H5 109(5) . .
C40 O6 Ba1 131.8(3) . 2_765
C39 O7 C17 116.3(3) . .
C43 O9 Ba2 155.6(3) . .
C43 O10 Ba1 147.2(3) . 1_455
C33 O12 Ba2 114.3(3) . .
C44 O13 C32 114.8(3) . .
C36 O14 H14 105(3) . .
C38 O16 Ba1 117.6(2) . .
C38 O16 Ba2 97.3(2) . .
Ba1 O16 Ba2 112.54(9) . .
C49 O17 Ba1 116.5(3) . .
C49 O17 Ba2 87.5(2) . 2_876
Ba1 O17 Ba2 96.94(8) . 2_876
C49 O17 Ba1 128.6(2) . 2_876
Ba1 O17 Ba1 111.44(10) . 2_876
Ba2 O17 Ba1 104.33(9) 2_876 2_876
C49 O18 Ba2 103.5(3) . 2_876
C38 O20 Ba1 121.6(2) . 2_876
C38 O20 Ba2 95.7(2) . .
Ba1 O20 Ba2 98.53(8) 2_876 .
C1 O21 Ba1 147.7(4) . .
C1 N1 C4 116.0(6) . .
C1 N1 C3 123.5(6) . .
C4 N1 C3 120.5(6) . .

loop_
_geom_bond_atom_site_label_1
_geom_bond_atom_site_label_2
_geom_bond_distance
_geom_bond_site_symmetry_2
Ba1 O10 2.731(3) 1_655
Ba1 O21 2.763(3) .
Ba1 O20 2.779(3) 2_876
Ba1 O16 2.799(3) .
Ba1 O6 2.809(3) 2_765
Ba1 O17 2.843(3) .
Ba1 O3 2.853(3) 1_656
Ba1 O2W 2.880(3) .
Ba1 O17 3.069(3) 2_876
Ba1 Ba2 4.4109(4) 2_876
Ba1 Ba2 4.8297(4) .
Ba2 O18 2.722(3) 2_876
Ba2 O12 2.743(3) .
Ba2 O2 2.749(3) 2_775
Ba2 O9 2.759(3) .
Ba2 O2W 2.781(3) 2_876
Ba2 O1W 2.834(3) .
Ba2 O16 3.006(3) .
Ba2 O20 3.038(3) .
Ba2 O17 3.046(3) 2_876
Ba2 C49 3.252(4) 2_876
Ba2 C38 3.402(4) .
Ba2 Ba1 4.4109(4) 2_876
C1 O21 1.217(7) .
C1 N1 1.326(6) .
C1 C2 1.553(7) .
C2 H2A 0.9600 .
C2 H2B 0.9600 .
C2 H2C 0.9600 .
C3 N1 1.478(6) .
C3 H3A 0.9600 .
C3 H3B 0.9600 .
C3 H3C 0.9600 .
C4 N1 1.471(7) .
C4 H4A 0.9600 .
C4 H4B 0.9600 .
C4 H4C 0.9600 .
C17 C25 1.372(6) .
C17 C22 1.379(5) .
C17 O7 1.394(5) .
C20 C32 1.385(6) .
C20 C23 1.399(6) .
C22 C24 1.388(6) .
C22 H22B 0.9300 .
C23 C29 1.393(6) .
C23 C36 1.492(6) .
C24 C34 1.379(6) .
C24 C45 1.489(6) .
C25 C28 1.385(6) .
C25 H25A 0.9300 .
C26 C32 1.375(5) .
C26 C30 1.380(6) .
C26 H26A 0.9300 .
C28 C34 1.385(6) .
C28 C40 1.487(6) .
C29 C30 1.382(6) .
C29 H29A 0.9300 .
C30 C48 1.499(6) .
C32 O13 1.398(5) .
C33 O11 1.243(5) .
C33 O12 1.260(5) .
C33 C42 1.508(6) .
C34 H34A 0.9300 .
C35 C44 1.389(6) .
C35 C50 1.402(6) .
C35 C38 1.510(6) .
C36 O15 1.205(5) .
C36 O14 1.317(5) .
C37 C39 1.371(6) .
C37 C56 1.378(6) .
C37 H37A 0.9300 .
C38 O16 1.256(5) .
C38 O20 1.258(4) .
C39 O7 1.386(5) .
C39 C42 1.396(6) .
C40 O6 1.214(5) .
C40 O5 1.307(5) .
C41 C53 1.392(6) .
C41 C42 1.394(6) .
C41 C43 1.509(6) .
C43 O10 1.248(5) .
C43 O9 1.255(5) .
C44 C46 1.385(6) .
C44 O13 1.385(5) .
C45 O3 1.210(5) .
C45 O4 1.311(5) .
C46 C54 1.375(6) .
C46 H46A 0.9300 .
C48 O2 1.217(5) .
C48 O1 1.299(5) .
C49 O18 1.253(5) .
C49 O17 1.277(5) .
C49 C50 1.503(6) .
C49 Ba2 3.252(4) 2_876
C50 C51 1.389(6) .
C51 C54 1.376(6) .
C51 H51A 0.9300 .
C53 C56 1.380(6) .
C53 H53A 0.9300 .
C54 H54A 0.9300 .
C56 H56A 0.9300 .
O1 H1 0.77(5) .
O1W H1WA 0.8500 .
O1W H1WB 0.8500 .
O2 Ba2 2.749(3) 2_775
O2W Ba2 2.781(3) 2_876
O2W H2WA 0.8500 .
O2W H2WB 0.8501 .
O3 Ba1 2.853(3) 1_454
O4 H4 0.80(7) .
O5 H5 0.70(6) .
O6 Ba1 2.809(3) 2_765
O10 Ba1 2.731(3) 1_455
O14 H14 0.89(6) .
O17 Ba2 3.046(3) 2_876
O17 Ba1 3.069(3) 2_876
O18 Ba2 2.722(3) 2_876
O20 Ba1 2.779(3) 2_876
